data_2217526
loop_
_publ_author_name
'Betz, Richard'
'Kl\"ufers, Peter'
'Reichvilser, Moritz M.'

_publ_section_title
;
 Dichlorodiphenoxymethane
;
_journal_coeditor_code HG2358
_journal_issue 2
_journal_name_full 'Acta Crystallographica Section E'
_journal_page_first o354
_journal_page_last o354
_journal_paper_doi 10.1107/S160053680706789X
_journal_volume 64
_journal_year 2008
_chemical_formula_iupac 'C13 H10 Cl2 O2'
_chemical_formula_moiety 'C13 H10 Cl2 O2'
_chemical_formula_sum 'C13 H10 Cl2 O2'
_chemical_formula_weight 269.11
_chemical_name_common Dichlorodiphenoxymethane
_chemical_name_systematic Dichlorodiphenoxymethane
_space_group_IT_number 14
_symmetry_cell_setting monoclinic
_symmetry_space_group_name_Hall '-P 2ybc'
_symmetry_space_group_name_H-M 'P 1 21/c 1'
_atom_sites_solution_hydrogens geom
_atom_sites_solution_primary direct
_atom_sites_solution_secondary difmap
_audit_creation_method 'form98_non/compatible with shelxl97-2'
_cell_angle_alpha 90.00
_cell_angle_beta 114.751(2)
_cell_angle_gamma 90.00
_cell_formula_units_Z 4
_cell_length_a 15.8380(4)
_cell_length_b 5.8973(2)
_cell_length_c 14.2517(4)
_cell_measurement_reflns_used 12368
_cell_measurement_temperature 200(2)
_cell_measurement_theta_max 27.485
_cell_measurement_theta_min 3.134
_cell_volume 1208.85(6)
_computing_cell_refinement 'SCALEPACK (Otwinowski & Minor, 1997)'
_computing_data_collection 'COLLECT (Nonius, 2004)'
_computing_data_reduction 'DENZO and SCALEPACK (Otwinowski & Minor, 1997)'
_computing_molecular_graphics 'ORTEPIII (Burnett & Johnson, 1996)'
_computing_publication_material 'SHELXL97 (Sheldrick, 1997)'
_computing_structure_refinement 'SHELXL97 (Sheldrick, 1997)'
_computing_structure_solution 'SHELXS97 (Sheldrick, 1997)'
_diffrn_ambient_temperature 200(2)
_diffrn_measured_fraction_theta_full 0.997
_diffrn_measured_fraction_theta_max 0.997
_diffrn_measurement_device '95mm CCD camera on \k-goniostat'
_diffrn_measurement_device_type 'Nonius KappaCCD'
_diffrn_measurement_method 'CCD; rotation images; thick slices'
_diffrn_radiation_monochromator 'MONTEL, graded multilayered X-ray optics'
_diffrn_radiation_source 'rotating anode'
_diffrn_radiation_type MoK\a
_diffrn_radiation_wavelength 0.71073
_diffrn_reflns_av_R_equivalents 0.0342
_diffrn_reflns_av_sigmaI/netI 0.0370
_diffrn_reflns_limit_h_max 20
_diffrn_reflns_limit_h_min -20
_diffrn_reflns_limit_k_max 7
_diffrn_reflns_limit_k_min -7
_diffrn_reflns_limit_l_max 18
_diffrn_reflns_limit_l_min -18
_diffrn_reflns_number 9193
_diffrn_reflns_theta_full 27.49
_diffrn_reflns_theta_max 27.49
_diffrn_reflns_theta_min 3.15
_exptl_absorpt_coefficient_mu 0.522
_exptl_absorpt_correction_type none
_exptl_crystal_colour colourless
_exptl_crystal_density_diffrn 1.479
_exptl_crystal_density_method 'not measured'
_exptl_crystal_description block
_exptl_crystal_F_000 552
_exptl_crystal_size_max 0.22
_exptl_crystal_size_mid 0.20
_exptl_crystal_size_min 0.15
_refine_diff_density_max 0.255
_refine_diff_density_min -0.288
_refine_ls_extinction_method none
_refine_ls_goodness_of_fit_ref 1.075
_refine_ls_hydrogen_treatment constr
_refine_ls_matrix_type full
_refine_ls_number_parameters 154
_refine_ls_number_reflns 2766
_refine_ls_number_restraints 0
_refine_ls_restrained_S_all 1.075
_refine_ls_R_factor_all 0.0567
_refine_ls_R_factor_gt 0.0373
_refine_ls_shift/su_max 0.000
_refine_ls_shift/su_mean 0.000
_refine_ls_structure_factor_coef Fsqd
_refine_ls_weighting_details 'calc w=1/[\s^2^(Fo^2^)+(0.0387P)^2^+0.3721P] where P=(Fo^2^+2Fc^2^)/3'
_refine_ls_weighting_scheme calc
_refine_ls_wR_factor_gt 0.0856
_refine_ls_wR_factor_ref 0.0938
_reflns_number_gt 2138
_reflns_number_total 2766
_reflns_threshold_expression I>2\s(I)
_cod_data_source_file hg2358.cif
_cod_data_source_block I
_cod_original_sg_symbol_H-M 'P 21/c'
_cod_database_code 2217526
_cod_database_fobs_code 2217526

loop_
_symmetry_equiv_pos_as_xyz
'x, y, z'
'-x, y+1/2, -z+1/2'
'-x, -y, -z'
'x, -y-1/2, z-1/2'

loop_
_atom_site_type_symbol
_atom_site_label
_atom_site_fract_x
_atom_site_fract_y
_atom_site_fract_z
_atom_site_U_iso_or_equiv
_atom_site_adp_type
_atom_site_calc_flag
_atom_site_refinement_flags
_atom_site_occupancy
Cl Cl1 0.22903(3) 0.81935(8) -0.00008(4) 0.04218(16) Uani d . 1
Cl Cl2 0.16437(3) 0.38393(9) 0.03397(4) 0.04247(16) Uani d . 1
O O1 0.26019(8) 0.4390(2) -0.07857(9) 0.0370(3) Uani d . 1
O O2 0.34125(8) 0.4761(2) 0.08404(9) 0.0367(3) Uani d . 1
C C1 0.25543(12) 0.5198(3) 0.00839(13) 0.0327(4) Uani d . 1
C C2 0.18098(12) 0.4454(3) -0.17458(13) 0.0323(4) Uani d . 1
C C3 0.12316(13) 0.2594(3) -0.20312(14) 0.0367(4) Uani d . 1
H H3 0.1345 0.1336 -0.1578 0.044 Uiso calc R 1
C C4 0.04817(13) 0.2588(4) -0.29911(14) 0.0379(4) Uani d . 1
H H4 0.0071 0.1327 -0.3198 0.046 Uiso calc R 1
C C5 0.03320(13) 0.4419(3) -0.36477(14) 0.0371(4) Uani d . 1
H H5 -0.0187 0.4424 -0.4301 0.045 Uiso calc R 1
C C6 0.09367(13) 0.6242(3) -0.33543(14) 0.0394(5) Uani d . 1
H H6 0.0836 0.7484 -0.3813 0.047 Uiso calc R 1
C C7 0.16881(13) 0.6273(3) -0.23968(14) 0.0375(4) Uani d . 1
H H7 0.2108 0.7516 -0.2194 0.045 Uiso calc R 1
C C8 0.36336(11) 0.5446(3) 0.18686(14) 0.0332(4) Uani d . 1
C C9 0.34856(13) 0.3947(3) 0.25296(15) 0.0404(5) Uani d . 1
H H9 0.3195 0.2525 0.2286 0.048 Uiso calc R 1
C C10 0.37686(13) 0.4557(4) 0.35513(16) 0.0448(5) Uani d . 1
H H10 0.3670 0.3547 0.4015 0.054 Uiso calc R 1
C C11 0.41948(12) 0.6623(4) 0.39062(15) 0.0418(5) Uani d . 1
H H11 0.4382 0.7039 0.4609 0.050 Uiso calc R 1
C C12 0.43477(13) 0.8085(3) 0.32332(15) 0.0411(5) Uani d . 1
H H12 0.4645 0.9500 0.3477 0.049 Uiso calc R 1
C C13 0.40687(12) 0.7493(3) 0.22053(15) 0.0377(4) Uani d . 1
H H13 0.4177 0.8486 0.1742 0.045 Uiso calc R 1

loop_
_atom_site_aniso_label
_atom_site_aniso_U_11
_atom_site_aniso_U_22
_atom_site_aniso_U_33
_atom_site_aniso_U_12
_atom_site_aniso_U_13
_atom_site_aniso_U_23
Cl1 0.0470(3) 0.0337(3) 0.0407(3) 0.0093(2) 0.0133(2) 0.0033(2)
Cl2 0.0378(3) 0.0472(3) 0.0451(3) -0.0041(2) 0.0199(2) -0.0028(2)
O1 0.0306(7) 0.0447(8) 0.0353(7) 0.0066(5) 0.0134(5) -0.0046(6)
O2 0.0288(6) 0.0427(8) 0.0357(7) 0.0091(5) 0.0108(5) 0.0002(6)
C1 0.0302(9) 0.0314(10) 0.0352(10) 0.0054(7) 0.0126(8) 0.0009(8)
C2 0.0297(9) 0.0371(10) 0.0318(9) 0.0045(7) 0.0146(7) -0.0024(8)
C3 0.0459(11) 0.0300(10) 0.0354(10) 0.0030(8) 0.0182(9) 0.0028(8)
C4 0.0406(10) 0.0394(11) 0.0361(10) -0.0066(8) 0.0183(8) -0.0059(9)
C5 0.0385(10) 0.0471(12) 0.0277(9) 0.0000(8) 0.0157(8) -0.0011(9)
C6 0.0474(11) 0.0417(11) 0.0335(10) -0.0002(9) 0.0213(9) 0.0068(9)
C7 0.0411(10) 0.0368(11) 0.0398(10) -0.0064(8) 0.0222(9) -0.0028(9)
C8 0.0253(9) 0.0366(10) 0.0341(9) 0.0071(7) 0.0090(7) 0.0029(8)
C9 0.0337(10) 0.0350(11) 0.0450(11) 0.0009(8) 0.0092(8) 0.0085(9)
C10 0.0366(10) 0.0520(13) 0.0420(11) 0.0004(9) 0.0128(9) 0.0154(10)
C11 0.0320(10) 0.0557(13) 0.0347(10) 0.0041(9) 0.0108(8) 0.0024(9)
C12 0.0319(10) 0.0413(12) 0.0428(11) -0.0037(8) 0.0085(8) -0.0018(9)
C13 0.0318(10) 0.0407(11) 0.0394(11) -0.0008(8) 0.0136(8) 0.0081(9)

loop_
_atom_type_symbol
_atom_type_description
_atom_type_scat_dispersion_real
_atom_type_scat_dispersion_imag
_atom_type_scat_source
C C 0.0033 0.0016 'International Tables Vol C Tables 4.2.6.8 and 6.1.1.4'
H H 0.0000 0.0000 'International Tables Vol C Tables 4.2.6.8 and 6.1.1.4'
Cl Cl 0.1484 0.1585 'International Tables Vol C Tables 4.2.6.8 and 6.1.1.4'
O O 0.0106 0.0060 'International Tables Vol C Tables 4.2.6.8 and 6.1.1.4'

loop_
_geom_angle_atom_site_label_1
_geom_angle_atom_site_label_2
_geom_angle_atom_site_label_3
_geom_angle
_geom_angle_publ_flag
C1 O1 C2 120.43(13) ?
C1 O2 C8 119.92(13) ?
O1 C1 O2 103.77(13) y
O1 C1 Cl1 112.41(12) ?
O2 C1 Cl1 111.39(13) ?
O1 C1 Cl2 112.36(12) ?
O2 C1 Cl2 111.80(12) ?
Cl1 C1 Cl2 105.29(9) y
C3 C2 C7 122.22(17) ?
C3 C2 O1 118.32(16) ?
C7 C2 O1 119.22(16) ?
C2 C3 C4 118.85(18) ?
C2 C3 H3 120.6 ?
C4 C3 H3 120.6 ?
C5 C4 C3 119.95(18) ?
C5 C4 H4 120.0 ?
C3 C4 H4 120.0 ?
C4 C5 C6 120.11(18) ?
C4 C5 H5 119.9 ?
C6 C5 H5 119.9 ?
C5 C6 C7 120.59(18) ?
C5 C6 H6 119.7 ?
C7 C6 H6 119.7 ?
C2 C7 C6 118.23(18) ?
C2 C7 H7 120.9 ?
C6 C7 H7 120.9 ?
C13 C8 C9 121.85(18) ?
C13 C8 O2 118.89(16) ?
C9 C8 O2 118.98(17) ?
C10 C9 C8 118.69(19) ?
C10 C9 H9 120.7 ?
C8 C9 H9 120.7 ?
C9 C10 C11 120.60(19) ?
C9 C10 H10 119.7 ?
C11 C10 H10 119.7 ?
C10 C11 C12 119.71(19) ?
C10 C11 H11 120.1 ?
C12 C11 H11 120.1 ?
C11 C12 C13 120.33(19) ?
C11 C12 H12 119.8 ?
C13 C12 H12 119.8 ?
C8 C13 C12 118.81(18) ?
C8 C13 H13 120.6 ?
C12 C13 H13 120.6 ?

loop_
_geom_bond_atom_site_label_1
_geom_bond_atom_site_label_2
_geom_bond_distance
_geom_bond_publ_flag
Cl1 C1 1.8078(18) ?
Cl2 C1 1.8154(18) ?
O1 C1 1.359(2) y
O1 C2 1.418(2) ?
O2 C1 1.360(2) y
O2 C8 1.415(2) ?
C2 C3 1.377(3) ?
C2 C7 1.378(3) ?
C3 C4 1.386(3) ?
C3 H3 0.9500 ?
C4 C5 1.383(3) ?
C4 H4 0.9500 ?
C5 C6 1.383(3) ?
C5 H5 0.9500 ?
C6 C7 1.385(3) ?
C6 H6 0.9500 ?
C7 H7 0.9500 ?
C8 C13 1.373(3) ?
C8 C9 1.381(3) ?
C9 C10 1.380(3) ?
C9 H9 0.9500 ?
C10 C11 1.382(3) ?
C10 H10 0.9500 ?
C11 C12 1.384(3) ?
C11 H11 0.9500 ?
C12 C13 1.386(3) ?
C12 H12 0.9500 ?
C13 H13 0.9500 ?

loop_
_geom_hbond_atom_site_label_D
_geom_hbond_atom_site_label_H
_geom_hbond_atom_site_label_A
_geom_hbond_site_symmetry_A
_geom_hbond_distance_DH
_geom_hbond_distance_HA
_geom_hbond_distance_DA
_geom_hbond_angle_DHA
C3 H3 Cl1 1_545 0.95 2.81 3.723(2) 161
C10 H10 O1 4_566 0.95 2.52 3.345(3) 145

loop_
_geom_torsion_atom_site_label_1
_geom_torsion_atom_site_label_2
_geom_torsion_atom_site_label_3
_geom_torsion_atom_site_label_4
_geom_torsion
C2 O1 C1 O2 177.16(14)
C2 O1 C1 Cl1 -62.36(19)
C2 O1 C1 Cl2 56.20(19)
C8 O2 C1 O1 178.00(15)
C8 O2 C1 Cl1 56.83(19)
C8 O2 C1 Cl2 -60.67(19)
C1 O1 C2 C3 -91.8(2)
C1 O1 C2 C7 93.7(2)
C7 C2 C3 C4 -2.4(3)
O1 C2 C3 C4 -176.73(15)
C2 C3 C4 C5 0.8(3)
C3 C4 C5 C6 0.9(3)
C4 C5 C6 C7 -1.0(3)
C3 C2 C7 C6 2.3(3)
O1 C2 C7 C6 176.56(16)
C5 C6 C7 C2 -0.6(3)
C1 O2 C8 C13 -94.4(2)
C1 O2 C8 C9 91.6(2)
C13 C8 C9 C10 1.3(3)
O2 C8 C9 C10 175.07(16)
C8 C9 C10 C11 -0.2(3)
C9 C10 C11 C12 -0.7(3)
C10 C11 C12 C13 0.5(3)
C9 C8 C13 C12 -1.4(3)
O2 C8 C13 C12 -175.20(16)
C11 C12 C13 C8 0.5(3)

loop_
_cod_related_entry_id
_cod_related_entry_database
_cod_related_entry_code
1 ChemSpider 4291793
